data_1542289
loop_
_publ_author_name
'Kovrugin, Vadim M.'
'Gordon, Elijah E.'
'Kasapbasi, Esra E.'
'Whangbo, Myung-Hwan'
'Colmont, Marie'
'Siidra, Oleg I.'
'Colis, Silviu'
'Krivovichev, Sergey V.'
'Mentr\'e, Olivier'

_publ_section_title
;
 Bonding Scheme, Hydride Character, and Magnetic Paths of (HPO3)2--Versus
 (SeO3)2--Building Units in Solids
;
_journal_issue 3
_journal_name_full 'The Journal of Physical Chemistry C'
_journal_page_first 1650
_journal_paper_doi 10.1021/acs.jpcc.5b10889
_journal_volume 120
_journal_year 2016
_chemical_formula_moiety 'Fe2 H3 O9 P3'
_chemical_formula_sum 'Fe2 H3 O9 P3'
_chemical_formula_weight 351.63
_chemical_name_systematic
;
 ?
;
_space_group_crystal_system hexagonal
_space_group_IT_number 176
_space_group_name_Hall '-P 6c'
_space_group_name_H-M_alt 'P 63/m'
_symmetry_space_group_name_Hall '-P 6c'
_symmetry_space_group_name_H-M 'P 63/m'
_atom_sites_solution_hydrogens difmap
_audit_creation_method SHELXL-97
_cell_angle_alpha 90
_cell_angle_beta 90
_cell_angle_gamma 120
_cell_formula_units_Z 2
_cell_length_a 8.0195(2)
_cell_length_b 8.0195(2)
_cell_length_c 7.3700(2)
_cell_measurement_reflns_used 4470
_cell_measurement_temperature 293(2)
_cell_measurement_theta_max 30.78
_cell_measurement_theta_min 2.93
_cell_volume 410.481(18)
_computing_cell_refinement 'Bruker SAINT'
_computing_data_collection 'Bruker APEX2'
_computing_data_reduction 'Bruker SAINT'
_computing_molecular_graphics 'Crystal Maker (Crystal Maker, 2006)'
_computing_structure_refinement 'SHELXL-97 (Sheldrick, 97)'
_computing_structure_solution 'Superflip (Palatinus & Chapuis, 2007)'
_diffrn_ambient_temperature 293(2)
_diffrn_measured_fraction_theta_full 1.000
_diffrn_measured_fraction_theta_max 1.000
_diffrn_measurement_device_type 'Bruker APEX-II CCD'
_diffrn_measurement_method '\f and \w scans'
_diffrn_radiation_monochromator graphite
_diffrn_radiation_source 'sealed tube'
_diffrn_radiation_type MoK\a
_diffrn_radiation_wavelength 0.71073
_diffrn_reflns_av_R_equivalents 0.0325
_diffrn_reflns_av_unetI/netI 0.0116
_diffrn_reflns_laue_measured_fraction_full 1.000
_diffrn_reflns_laue_measured_fraction_max 1.000
_diffrn_reflns_limit_h_max 11
_diffrn_reflns_limit_h_min -11
_diffrn_reflns_limit_k_max 11
_diffrn_reflns_limit_k_min -11
_diffrn_reflns_limit_l_max 10
_diffrn_reflns_limit_l_min -10
_diffrn_reflns_number 8590
_diffrn_reflns_point_group_measured_fraction_full 1.000
_diffrn_reflns_point_group_measured_fraction_max 1.000
_diffrn_reflns_theta_full 25.242
_diffrn_reflns_theta_max 30.980
_diffrn_reflns_theta_min 2.933
_exptl_absorpt_coefficient_mu 4.144
_exptl_absorpt_correction_T_max 0.7462
_exptl_absorpt_correction_T_min 0.6637
_exptl_absorpt_correction_type multi-scan
_exptl_absorpt_process_details 'Bruker SADABS'
_exptl_crystal_colour colourless
_exptl_crystal_density_diffrn 2.845
_exptl_crystal_description dipyramid
_exptl_crystal_F_000 344
_exptl_crystal_size_max 0.21
_exptl_crystal_size_mid 0.18
_exptl_crystal_size_min 0.17
_refine_diff_density_max 0.423
_refine_diff_density_min -0.309
_refine_diff_density_rms 0.075
_refine_ls_extinction_method none
_refine_ls_goodness_of_fit_ref 1.249
_refine_ls_hydrogen_treatment refall
_refine_ls_matrix_type full
_refine_ls_number_parameters 28
_refine_ls_number_reflns 475
_refine_ls_number_restraints 0
_refine_ls_restrained_S_all 1.249
_refine_ls_R_factor_all 0.0154
_refine_ls_R_factor_gt 0.0133
_refine_ls_shift/su_max 0.000
_refine_ls_shift/su_mean 0.000
_refine_ls_structure_factor_coef Fsqd
_refine_ls_weighting_details 'w=1/[\s^2^(Fo^2^)+(0.0175P)^2^+0.2523P] where P=(Fo^2^+2Fc^2^)/3'
_refine_ls_weighting_scheme calc
_refine_ls_wR_factor_gt 0.0413
_refine_ls_wR_factor_ref 0.0433
_reflns_Friedel_coverage 0.000
_reflns_number_gt 441
_reflns_number_total 475
_reflns_threshold_expression 'I > 2\s(I)'
_cod_data_source_file jp5b10889_si_003.cif
_cod_data_source_block shelx
_cod_depositor_comments 'Adding full bibliography for 1542288--1542289.cif.'
_cod_original_cell_volume 410.48(2)
_cod_database_code 1542289
_shelx_space_group_comment
;
The symmetry employed for this shelxl refinement is uniquely defined
by the following loop, which should always be used as a source of
symmetry information in preference to the above space-group names.
They are only intended as comments.
;

loop_
_space_group_symop_operation_xyz
'x, y, z'
'-y, x-y, z'
'-x+y, -x, z'
'-x, -y, z+1/2'
'y, -x+y, z+1/2'
'x-y, x, z+1/2'
'-x, -y, -z'
'y, -x+y, -z'
'x-y, x, -z'
'x, y, -z-1/2'
'-y, x-y, -z-1/2'
'-x+y, -x, -z-1/2'

loop_
_atom_site_label
_atom_site_type_symbol
_atom_site_fract_x
_atom_site_fract_y
_atom_site_fract_z
_atom_site_U_iso_or_equiv
_atom_site_adp_type
_atom_site_occupancy
_atom_site_site_symmetry_order
_atom_site_calc_flag
_atom_site_refinement_flags_posn
_atom_site_refinement_flags_adp
_atom_site_refinement_flags_occupancy
P1 P 0.30759(6) 0.35404(6) 0.2500 0.00821(11) Uani 1 2 d S T P
Fe1 Fe 0.3333 0.6667 -0.04783(4) 0.00934(10) Uani 1 3 d S T P
O1 O 0.27000(15) 0.43282(15) 0.07796(13) 0.0152(2) Uani 1 1 d . . .
O2 O -0.13037(19) 0.4882(2) 0.2500 0.0115(2) Uani 1 2 d S T P
H1 H 0.188(3) 0.168(3) 0.2500 0.004(5) Uiso 1 2 d S . P

loop_
_atom_site_aniso_label
_atom_site_aniso_U_11
_atom_site_aniso_U_22
_atom_site_aniso_U_33
_atom_site_aniso_U_23
_atom_site_aniso_U_13
_atom_site_aniso_U_12
P1 0.0094(2) 0.0076(2) 0.0069(2) 0.000 0.000 0.00371(16)
Fe1 0.01163(12) 0.01163(12) 0.00476(15) 0.000 0.000 0.00581(6)
O1 0.0173(5) 0.0168(5) 0.0123(4) 0.0038(4) -0.0020(4) 0.0092(4)
O2 0.0108(6) 0.0130(6) 0.0072(6) 0.000 0.000 0.0032(5)

loop_
_atom_type_symbol
_atom_type_description
_atom_type_scat_dispersion_real
_atom_type_scat_dispersion_imag
_atom_type_scat_source
O O 0.0106 0.0060 'International Tables Vol C Tables 4.2.6.8 and 6.1.1.4'
P P 0.1023 0.0942 'International Tables Vol C Tables 4.2.6.8 and 6.1.1.4'
Fe Fe 0.3463 0.8444 'International Tables Vol C Tables 4.2.6.8 and 6.1.1.4'
H H 0.0000 0.0000 'International Tables Vol C Tables 4.2.6.8 and 6.1.1.4'

loop_
_geom_angle_atom_site_label_1
_geom_angle_atom_site_label_2
_geom_angle_atom_site_label_3
_geom_angle
_geom_angle_site_symmetry_1
_geom_angle_site_symmetry_3
O1 P1 O1 113.90(8) . 10_556
O1 P1 O2 111.12(5) . 2_665
O1 P1 O2 111.12(5) 10_556 2_665
O1 P1 O1 75.46(3) . 8
O1 P1 O1 170.14(6) 10_556 8
O2 P1 O1 60.91(3) 2_665 8
O1 P1 O1 170.14(6) . 5
O1 P1 O1 75.46(3) 10_556 5
O2 P1 O1 60.91(3) 2_665 5
O1 P1 O1 95.03(4) 8 5
O1 P1 O1 88.53(5) . 11_666
O1 P1 O1 51.85(5) 10_556 11_666
O2 P1 O1 81.05(5) 2_665 11_666
O1 P1 O1 128.13(2) 8 11_666
O1 P1 O1 95.54(2) 5 11_666
O1 P1 O1 51.85(5) . 2_665
O1 P1 O1 88.53(5) 10_556 2_665
O2 P1 O1 81.05(5) 2_665 2_665
O1 P1 O1 95.54(2) 8 2_665
O1 P1 O1 128.13(2) 5 2_665
O1 P1 O1 41.37(3) 11_666 2_665
O1 P1 H1 106.8(5) . .
O1 P1 H1 106.8(5) 10_556 .
O2 P1 H1 106.6(11) 2_665 .
O1 P1 H1 71.9(7) 8 .
O1 P1 H1 71.9(7) 5 .
O1 P1 H1 158.2(3) 11_666 .
O1 P1 H1 158.2(3) 2_665 .
O1 Fe1 O1 98.62(4) 3_565 2_665
O1 Fe1 O1 98.62(4) 3_565 .
O1 Fe1 O1 98.62(4) 2_665 .
O1 Fe1 O2 163.48(4) 3_565 8
O1 Fe1 O2 90.96(5) 2_665 8
O1 Fe1 O2 93.17(5) . 8
O1 Fe1 O2 93.17(5) 3_565 7_565
O1 Fe1 O2 163.48(4) 2_665 7_565
O1 Fe1 O2 90.96(5) . 7_565
O2 Fe1 O2 75.02(4) 8 7_565
O1 Fe1 O2 90.96(5) 3_565 9_665
O1 Fe1 O2 93.17(5) 2_665 9_665
O1 Fe1 O2 163.48(4) . 9_665
O2 Fe1 O2 75.02(4) 8 9_665
O2 Fe1 O2 75.01(4) 7_565 9_665
O1 Fe1 O1 62.45(4) 3_565 8_565
O1 Fe1 O1 69.50(4) 2_665 8_565
O1 Fe1 O1 154.28(2) . 8_565
O2 Fe1 O1 109.30(4) 8 8_565
O2 Fe1 O1 106.51(4) 7_565 8_565
O2 Fe1 O1 41.89(3) 9_665 8_565
O1 Fe1 O1 69.50(4) 3_565 9
O1 Fe1 O1 154.28(2) 2_665 9
O1 Fe1 O1 62.45(4) . 9
O2 Fe1 O1 106.51(4) 8 9
O2 Fe1 O1 41.89(3) 7_565 9
O2 Fe1 O1 109.30(4) 9_665 9
O1 Fe1 O1 119.634(3) 8_565 9
O1 Fe1 O1 154.28(2) 3_565 7_665
O1 Fe1 O1 62.45(4) 2_665 7_665
O1 Fe1 O1 69.50(4) . 7_665
O2 Fe1 O1 41.89(3) 8 7_665
O2 Fe1 O1 109.31(4) 7_565 7_665
O2 Fe1 O1 106.51(4) 9_665 7_665
O1 Fe1 O1 119.634(3) 8_565 7_665
O1 Fe1 O1 119.634(3) 9 7_665
P1 O1 Fe1 143.37(7) . .
P1 O1 O2 34.79(3) . 2_665
Fe1 O1 O2 123.65(6) . 2_665
P1 O1 O1 33.05(4) . 10_556
Fe1 O1 O1 118.89(3) . 10_556
O2 O1 O1 59.76(3) 2_665 10_556
P1 O1 O2 168.86(7) . 7_565
Fe1 O1 O2 47.00(3) . 7_565
O2 O1 O2 151.57(5) 2_665 7_565
O1 O1 O2 147.53(3) 10_556 7_565
P1 O1 O1 104.02(5) . 2_665
Fe1 O1 O1 40.69(2) . 2_665
O2 O1 O1 85.05(6) 2_665 2_665
O1 O1 O1 90.0 10_556 2_665
O2 O1 O1 86.93(3) 7_565 2_665
P1 O1 O1 122.97(4) . 3_565
Fe1 O1 O1 40.69(2) . 3_565
O2 O1 O1 134.53(4) 2_665 3_565
O1 O1 O1 90.0 10_556 3_565
O2 O1 O1 60.70(3) 7_565 3_565
O1 O1 O1 60.0 2_665 3_565
P1 O1 O2 135.53(6) . 8
Fe1 O1 O2 45.80(3) . 8
O2 O1 O2 100.74(4) 2_665 8
O1 O1 O2 145.92(3) 10_556 8
O2 O1 O2 52.35(5) 7_565 8
O1 O1 O2 58.88(3) 2_665 8
O1 O1 O2 85.94(3) 3_565 8
P1 O1 O1 77.73(4) . 8
Fe1 O1 O1 118.86(6) . 8
O2 O1 O1 57.96(3) 2_665 8
O1 O1 O1 110.73(3) 10_556 8
O2 O1 O1 100.42(5) 7_565 8
O1 O1 O1 111.39(5) 2_665 8
O1 O1 O1 158.16(4) 3_565 8
O2 O1 O1 73.07(5) 8 8
P1 O1 O1 121.66(5) . 9
Fe1 O1 O1 85.95(5) . 9
O2 O1 O1 150.30(4) 2_665 9
O1 O1 O1 110.73(3) 10_556 9
O2 O1 O1 48.15(4) 7_565 9
O1 O1 O1 124.29(5) 2_665 9
O1 O1 O1 68.61(5) 3_565 9
O2 O1 O1 99.19(5) 8 9
O1 O1 O1 108.19(3) 8 9
P1 O1 P1 140.86(6) . 9
Fe1 O1 P1 74.29(3) . 9
O2 O1 P1 149.67(5) 2_665 9
O1 O1 P1 137.516(19) 10_556 9
O2 O1 P1 28.02(3) 7_565 9
O1 O1 P1 114.75(2) 2_665 9
O1 O1 P1 75.55(3) 3_565 9
O2 O1 P1 73.76(3) 8 9
O1 O1 P1 92.44(3) 8 9
O1 O1 P1 26.81(2) 9 9
P1 O1 O1 90.25(5) . 7_665
Fe1 O1 O1 79.41(4) . 7_665
O2 O1 O1 55.46(3) 2_665 7_665
O1 O1 O1 109.28(3) 10_556 7_665
O2 O1 O1 97.12(5) 7_565 7_665
O1 O1 O1 60.28(5) 2_665 7_665
O1 O1 O1 116.60(5) 3_565 7_665
O2 O1 O1 45.28(3) 8 7_665
O1 O1 O1 51.11(4) 8 7_665
O1 O1 O1 139.65(6) 9 7_665
P1 O1 O1 112.94(4) 9 7_665
P1 O2 Fe1 131.28(4) 3_565 7_565
P1 O2 Fe1 131.28(4) 3_565 4_565
Fe1 O2 Fe1 90.65(5) 7_565 4_565
P1 O2 O1 34.09(3) 3_565 12_566
Fe1 O2 O1 164.64(5) 7_565 12_566
Fe1 O2 O1 104.36(3) 4_565 12_566
P1 O2 O1 34.09(3) 3_565 3_565
Fe1 O2 O1 104.36(3) 7_565 3_565
Fe1 O2 O1 164.64(5) 4_565 3_565
O1 O2 O1 60.49(6) 12_566 3_565
P1 O2 O2 129.79(11) 3_565 2_565
Fe1 O2 O2 52.49(2) 7_565 2_565
Fe1 O2 O2 52.49(2) 4_565 2_565
O1 O2 O2 135.97(7) 12_566 2_565
O1 O2 O2 135.97(7) 3_565 2_565
P1 O2 O2 170.21(11) 3_565 3_455
Fe1 O2 O2 52.49(2) 7_565 3_455
Fe1 O2 O2 52.49(2) 4_565 3_455
O1 O2 O2 140.74(6) 12_566 3_455
O1 O2 O2 140.74(6) 3_565 3_455
O2 O2 O2 60.0 2_565 3_455
P1 O2 O1 91.07(4) 3_565 7_565
Fe1 O2 O1 42.04(3) 7_565 7_565
Fe1 O2 O1 117.22(6) 4_565 7_565
O1 O2 O1 124.92(6) 12_566 7_565
O1 O2 O1 73.89(4) 3_565 7_565
O2 O2 O1 64.90(4) 2_565 7_565
O2 O2 O1 94.17(4) 3_455 7_565
P1 O2 O1 91.07(4) 3_565 4_565
Fe1 O2 O1 117.22(6) 7_565 4_565
Fe1 O2 O1 42.04(3) 4_565 4_565
O1 O2 O1 73.89(4) 12_566 4_565
O1 O2 O1 124.92(6) 3_565 4_565
O2 O2 O1 64.90(4) 2_565 4_565
O2 O2 O1 94.17(4) 3_455 4_565
O1 O2 O1 115.07(6) 7_565 4_565
P1 O2 O1 113.35(4) 3_565 9
Fe1 O2 O1 41.04(2) 7_565 9
Fe1 O2 O1 115.07(6) 4_565 9
O1 O2 O1 130.39(5) 12_566 9
O1 O2 O1 79.26(4) 3_565 9
O2 O2 O1 92.90(3) 2_565 9
O2 O2 O1 62.75(4) 3_455 9
O1 O2 O1 60.41(4) 7_565 9
O1 O2 O1 154.67(6) 4_565 9
P1 O2 O1 113.35(4) 3_565 6
Fe1 O2 O1 115.07(6) 7_565 6
Fe1 O2 O1 41.04(2) 4_565 6
O1 O2 O1 79.26(4) 12_566 6
O1 O2 O1 130.39(5) 3_565 6
O2 O2 O1 92.90(3) 2_565 6
O2 O2 O1 62.75(4) 3_455 6
O1 O2 O1 154.67(6) 7_565 6
O1 O2 O1 60.41(4) 4_565 6
O1 O2 O1 111.84(6) 9 6
P1 O2 O1 74.53(5) 3_565 10_556
Fe1 O2 O1 129.77(5) 7_565 10_556
Fe1 O2 O1 98.60(4) 4_565 10_556
O1 O2 O1 51.98(4) 12_566 10_556
O1 O2 O1 74.41(5) 3_565 10_556
O2 O2 O1 149.58(5) 2_565 10_556
O2 O2 O1 96.31(7) 3_455 10_556
O1 O2 O1 141.13(4) 7_565 10_556
O1 O2 O1 101.37(3) 4_565 10_556
O1 O2 O1 91.99(5) 9 10_556
O1 O2 O1 57.58(4) 6 10_556

loop_
_geom_bond_atom_site_label_1
_geom_bond_atom_site_label_2
_geom_bond_distance
_geom_bond_site_symmetry_2
P1 O1 1.5127(10) .
P1 O1 1.5127(10) 10_556
P1 O2 1.5398(14) 2_665
P1 O1 3.2775(10) 8
P1 O1 3.2775(10) 5
P1 O1 3.5899(11) 11_666
P1 O1 3.5899(11) 2_665
P1 H1 1.31(2) .
Fe1 O1 1.9188(10) 3_565
Fe1 O1 1.9188(10) 2_665
Fe1 O1 1.9188(10) .
Fe1 O2 2.0953(10) 8
Fe1 O2 2.0953(10) 7_565
Fe1 O2 2.0953(10) 9_665
Fe1 O1 3.6529(10) 8_565
Fe1 O1 3.6529(10) 9
Fe1 O1 3.6529(10) 7_665
O1 O2 2.5174(15) 2_665
O1 O1 2.536(2) 10_556
O1 O2 2.8647(12) 7_565
O1 O1 2.9098(18) 2_665
O1 O1 2.9098(18) 3_565
O1 O2 2.9182(13) 8
O1 O1 3.2467(12) 8
O1 O1 3.2467(12) 9
O1 P1 3.2775(10) 9
O1 O1 3.481(2) 7_665
O2 P1 1.5398(14) 3_565
O2 Fe1 2.0953(10) 7_565
O2 Fe1 2.0953(10) 4_565
O2 O1 2.5174(16) 12_566
O2 O1 2.5174(16) 3_565
O2 O2 2.551(2) 2_565
O2 O2 2.552(2) 3_455
O2 O1 2.8647(12) 7_565
O2 O1 2.8647(12) 4_565
O2 O1 2.9182(13) 9
O2 O1 2.9182(13) 6
O2 O1 3.6796(17) 10_556
